data_4133692
loop_
_publ_author_name
'Arnold, Amela'
'Sherbow, Tobias J.'
'Sayler, Richard I.'
'Britt, R. David'
'Thompson, Emily J.'
'Mu\~noz, M Teresa'
'Fettinger, James C.'
'Berben, Louise A.'

_publ_section_title
;
 Organic Electron Delocalization Modulated by Ligand Charge States in
 [L<sub>2</sub>M]<sup> <i>n-</i> </sup> Complexes of Group 13 Ions.
;
_journal_issue 40
_journal_name_full 'Journal of the American Chemical Society'
_journal_page_first 15792
_journal_page_last 15803
_journal_paper_doi 10.1021/jacs.9b05602
_journal_volume 141
_journal_year 2019
_chemical_formula_moiety 'C66 H54 Ga N6 O4, 3(C4 H8 O), F6 P'
_chemical_formula_sum 'C78 H78 F6 Ga N6 O7 P'
_chemical_formula_weight 1426.15
_space_group_crystal_system tetragonal
_space_group_IT_number 78
_space_group_name_Hall 'P 4cw'
_space_group_name_H-M_alt 'P 43'
_atom_sites_solution_hydrogens geom
_audit_creation_method SHELXL-2017/1
_cell_angle_alpha 90
_cell_angle_beta 90
_cell_angle_gamma 90
_cell_formula_units_Z 4
_cell_length_a 13.6204(4)
_cell_length_b 13.6204(4)
_cell_length_c 37.2710(11)
_cell_measurement_reflns_used 9358
_cell_measurement_temperature 100(2)
_cell_measurement_theta_max 72.39
_cell_measurement_theta_min 3.45
_cell_volume 6914.3(4)
_computing_cell_refinement 'SAINT (8.37a) (Bruker, 2016)'
_computing_data_collection 'Apex3 (2017.3) (Bruker, 2017)'
_computing_data_reduction 'SAINT (8.37a) (Bruker, 2016)'
_computing_molecular_graphics 'Bruker SHELXTL'
_computing_publication_material 'Bruker SHELXTL'
_computing_structure_refinement 'SHELXL-2017/1 (Sheldrick, 2017)'
_computing_structure_solution 'SHELXT (Sheldrick, 2014)'
_diffrn_ambient_temperature 100(2)
_diffrn_measured_fraction_theta_full 0.994
_diffrn_measured_fraction_theta_max 0.993
_diffrn_measurement_device_type 'Bruker Photon100 CMOS'
_diffrn_measurement_method '\f and \w scans'
_diffrn_radiation_type CuK\a
_diffrn_radiation_wavelength 1.54178
_diffrn_reflns_av_R_equivalents 0.0269
_diffrn_reflns_av_unetI/netI 0.0371
_diffrn_reflns_Laue_measured_fraction_full 0.994
_diffrn_reflns_Laue_measured_fraction_max 0.993
_diffrn_reflns_limit_h_max 15
_diffrn_reflns_limit_h_min -12
_diffrn_reflns_limit_k_max 16
_diffrn_reflns_limit_k_min -16
_diffrn_reflns_limit_l_max 46
_diffrn_reflns_limit_l_min -46
_diffrn_reflns_number 26297
_diffrn_reflns_point_group_measured_fraction_full 0.995
_diffrn_reflns_point_group_measured_fraction_max 0.993
_diffrn_reflns_theta_full 67.679
_diffrn_reflns_theta_max 72.386
_diffrn_reflns_theta_min 3.455
_exptl_absorpt_coefficient_mu 1.405
_exptl_absorpt_correction_T_max 0.7446
_exptl_absorpt_correction_T_min 0.5651
_exptl_absorpt_correction_type multi-scan
_exptl_absorpt_process_details 'SADABS 2016/2 (Sheldrick, 2016)'
_exptl_crystal_colour Red
_exptl_crystal_density_diffrn 1.370
_exptl_crystal_description Needle
_exptl_crystal_F_000 2976
_exptl_crystal_size_max 0.704
_exptl_crystal_size_mid 0.096
_exptl_crystal_size_min 0.088
_refine_diff_density_max 0.780
_refine_diff_density_min -0.507
_refine_diff_density_rms 0.065
_refine_ls_abs_structure_details
; 
 Refined as an inversion twin. 
;
_refine_ls_abs_structure_Flack 0.11(3)
_refine_ls_extinction_method none
_refine_ls_goodness_of_fit_ref 1.034
_refine_ls_hydrogen_treatment constr
_refine_ls_matrix_type full
_refine_ls_number_parameters 951
_refine_ls_number_reflns 13040
_refine_ls_number_restraints 87
_refine_ls_restrained_S_all 12.527
_refine_ls_R_factor_all 0.0588
_refine_ls_R_factor_gt 0.0534
_refine_ls_shift/su_max 0.000
_refine_ls_shift/su_mean 0.000
_refine_ls_structure_factor_coef Fsqd
_refine_ls_weighting_details 'w=1/[\s^2^(Fo^2^)+(0.0881P)^2^+3.9743P] where P=(Fo^2^+2Fc^2^)/3'
_refine_ls_weighting_scheme calc
_refine_ls_wR_factor_gt 0.1387
_refine_ls_wR_factor_ref 0.1441
_reflns_Friedel_coverage 0.969
_reflns_Friedel_fraction_full 0.995
_reflns_Friedel_fraction_max 0.994
_reflns_number_gt 12068
_reflns_number_total 13040
_reflns_threshold_expression 'I > 2\s(I)'
_cod_data_source_file ja9b05602_si_001.cif
_cod_data_source_block MTM1FMI
_cod_depositor_comments
;
The following automatic conversions were performed:

data item '_exptl_absorpt_correction_type' value 'Multi-scan' was
changed to 'multi-scan' in accordance with the
/home/saulius/struct/COD-crude-data/automatic-downloads/DataCite-retrospective/ACS/depositions/lib/dictionaries/cif_core.dic
dictionary named 'cif_core.dic' version 2.4.2 last updated on
2011-04-26.

Automatic conversion script
Id: cif_fix_values 6909 2019-04-08 15:41:33Z antanas 
;
_cod_original_cell_volume 6914.3(5)
_cod_database_code 4133692
_shelx_shelxl_version_number 2017/1
_shelx_space_group_comment
; 
The symmetry employed for this shelxl refinement is uniquely defined 
by the following loop, which should always be used as a source of 
symmetry information in preference to the above space-group names. 
They are only intended as comments. 
;
_shelx_estimated_absorpt_t_min 0.438
_shelx_estimated_absorpt_t_max 0.886

loop_
_space_group_symop_operation_xyz
'x, y, z'
'-x, -y, z+1/2'
'-y, x, z+3/4'
'y, -x, z+1/4'

loop_
_atom_site_label
_atom_site_type_symbol
_atom_site_fract_x
_atom_site_fract_y
_atom_site_fract_z
_atom_site_U_iso_or_equiv
_atom_site_adp_type
_atom_site_occupancy
_atom_site_site_symmetry_order
_atom_site_calc_flag
_atom_site_refinement_flags_posn
_atom_site_refinement_flags_adp
_atom_site_refinement_flags_occupancy
_atom_site_disorder_assembly
_atom_site_disorder_group
Ga1 Ga 0.81286(4) 0.08666(4) 0.15366(2) 0.02575(14) Uani 1 1 d . . . . .
C1 C 0.8706(3) 0.2476(3) 0.19991(13) 0.0268(9) Uani 1 1 d . . . . .
N1 N 0.8573(3) 0.2307(3) 0.16534(11) 0.0274(8) Uani 1 1 d . . . . .
C2 C 0.8475(3) 0.1663(3) 0.22357(13) 0.0270(9) Uani 1 1 d . . . . .
N2 N 0.8161(3) 0.0847(3) 0.20573(11) 0.0242(9) Uani 1 1 d . . . . .
C3 C 0.8524(4) 0.1646(4) 0.26054(13) 0.0306(9) Uani 1 1 d . . . . .
H3 H 0.877531 0.219471 0.273298 0.037 Uiso 1 1 calc R U . . .
N3 N 0.7697(3) -0.0588(3) 0.16491(11) 0.0266(8) Uani 1 1 d . . . . .
C4 C 0.8200(4) 0.0812(4) 0.27914(15) 0.0336(12) Uani 1 1 d . . . . .
H4 H 0.822370 0.079786 0.304605 0.040 Uiso 1 1 calc R U . . .
N4 N 0.9556(3) 0.0442(3) 0.14006(11) 0.0269(8) Uani 1 1 d . . . . .
C5 C 0.7844(4) 0.0005(4) 0.26038(13) 0.0306(10) Uani 1 1 d . . . . .
H5 H 0.760042 -0.055317 0.272793 0.037 Uiso 1 1 calc R U . . .
N5 N 0.8065(3) 0.0883(3) 0.10168(12) 0.0269(9) Uani 1 1 d . . . . .
C6 C 0.7852(3) 0.0031(3) 0.22333(12) 0.0256(9) Uani 1 1 d . . . . .
N6 N 0.6661(3) 0.1304(3) 0.14413(10) 0.0261(8) Uani 1 1 d . . . . .
C7 C 0.7567(3) -0.0765(3) 0.19901(13) 0.0271(9) Uani 1 1 d . . . . .
C8 C 0.8567(4) 0.3061(3) 0.13912(13) 0.0288(9) Uani 1 1 d . . . . .
C9 C 0.7922(4) 0.3854(4) 0.14136(13) 0.0315(10) Uani 1 1 d . . . . .
O9 O 0.7336(3) 0.3892(3) 0.17085(9) 0.0340(7) Uani 1 1 d . . . . .
C10 C 0.7873(4) 0.4532(4) 0.11358(15) 0.0371(11) Uani 1 1 d . . . . .
H10 H 0.743155 0.507042 0.115136 0.045 Uiso 1 1 calc R U . . .
C11 C 0.8470(5) 0.4424(4) 0.08336(14) 0.0408(12) Uani 1 1 d . . . . .
H11 H 0.843442 0.488846 0.064406 0.049 Uiso 1 1 calc R U . . .
C12 C 0.9109(4) 0.3643(4) 0.08105(14) 0.0391(11) Uani 1 1 d . . . . .
H12 H 0.951353 0.357104 0.060453 0.047 Uiso 1 1 calc R U . . .
C13 C 0.9167(4) 0.2961(4) 0.10863(15) 0.0347(11) Uani 1 1 d . . . . .
H13 H 0.961165 0.242587 0.106899 0.042 Uiso 1 1 calc R U . . .
C14 C 0.6940(5) 0.4830(5) 0.18067(18) 0.0528(16) Uani 1 1 d . . . . .
H14A H 0.746452 0.532322 0.180268 0.079 Uiso 1 1 calc R U . . .
H14B H 0.666060 0.479244 0.204850 0.079 Uiso 1 1 calc R U . . .
H14C H 0.642617 0.501684 0.163583 0.079 Uiso 1 1 calc R U . . .
C15 C 0.9108(4) 0.3408(3) 0.21419(13) 0.0288(9) Uani 1 1 d . . . . .
C16 C 0.9974(4) 0.3781(4) 0.19936(15) 0.0389(11) Uani 1 1 d . . . . .
H16 H 1.029935 0.343585 0.180682 0.047 Uiso 1 1 calc R U . . .
C17 C 1.0357(5) 0.4665(5) 0.21221(18) 0.0497(15) Uani 1 1 d . . . . .
H17 H 1.094457 0.492228 0.202187 0.060 Uiso 1 1 calc R U . . .
C18 C 0.9887(6) 0.5167(4) 0.23938(17) 0.0529(17) Uani 1 1 d . . . . .
H18 H 1.015334 0.576624 0.248058 0.063 Uiso 1 1 calc R U . . .
C19 C 0.9036(5) 0.4803(4) 0.25390(16) 0.0456(14) Uani 1 1 d . . . . .
H19 H 0.871940 0.514986 0.272764 0.055 Uiso 1 1 calc R U . . .
C20 C 0.8634(4) 0.3936(4) 0.24132(14) 0.0351(10) Uani 1 1 d . . . . .
H20 H 0.803565 0.369935 0.251126 0.042 Uiso 1 1 calc R U . . .
C21 C 0.7091(4) -0.1679(3) 0.21243(13) 0.0304(10) Uani 1 1 d . . . . .
C22 C 0.7526(4) -0.2283(4) 0.23767(15) 0.0379(11) Uani 1 1 d . . . . .
H22 H 0.816041 -0.213867 0.246815 0.045 Uiso 1 1 calc R U . . .
C23 C 0.7014(5) -0.3107(4) 0.24940(17) 0.0483(14) Uani 1 1 d . . . . .
H23 H 0.729433 -0.353144 0.266835 0.058 Uiso 1 1 calc R U . . .
C24 C 0.6079(5) -0.3307(5) 0.2353(2) 0.0540(17) Uani 1 1 d . . . . .
H24 H 0.573464 -0.387419 0.243074 0.065 Uiso 1 1 calc DR U . . .
C25 C 0.5660(5) -0.2707(5) 0.21072(18) 0.0526(16) Uani 1 1 d . . . . .
H25 H 0.502168 -0.284774 0.201829 0.063 Uiso 1 1 calc R U . . .
C26 C 0.6158(4) -0.1893(4) 0.19863(16) 0.0419(12) Uani 1 1 d . . . . .
H26 H 0.587045 -0.147760 0.181041 0.050 Uiso 1 1 calc R U . . .
C27 C 0.7625(4) -0.1348(3) 0.13913(12) 0.0282(9) Uani 1 1 d . . . . .
C28 C 0.8286(4) -0.2146(4) 0.14071(14) 0.0318(10) Uani 1 1 d . . . . .
O28 O 0.8944(3) -0.2136(3) 0.16815(11) 0.0371(8) Uani 1 1 d . . . . .
C29 C 0.8243(4) -0.2869(4) 0.11473(15) 0.0396(12) Uani 1 1 d . . . . .
H29 H 0.868338 -0.340865 0.115567 0.047 Uiso 1 1 calc R U . . .
C30 C 0.7547(5) -0.2802(4) 0.08718(15) 0.0455(13) Uani 1 1 d . . . . .
H30 H 0.751596 -0.329975 0.069365 0.055 Uiso 1 1 calc R U . . .
C31 C 0.6905(5) -0.2015(4) 0.08571(14) 0.0419(12) Uani 1 1 d . . . . .
H31 H 0.643070 -0.197784 0.067066 0.050 Uiso 1 1 calc R U . . .
C32 C 0.6953(4) -0.1286(4) 0.11129(13) 0.0349(10) Uani 1 1 d . . . . .
H32 H 0.652323 -0.073861 0.109842 0.042 Uiso 1 1 calc R U . . .
C33 C 0.9571(5) -0.2961(5) 0.1727(2) 0.0532(16) Uani 1 1 d . . . . .
H33A H 0.917271 -0.355587 0.175351 0.080 Uiso 1 1 calc R U . . .
H33B H 0.997513 -0.286875 0.194145 0.080 Uiso 1 1 calc R U . . .
H33C H 0.999643 -0.302693 0.151605 0.080 Uiso 1 1 calc R U . . .
C34 C 0.9715(4) 0.0360(3) 0.10526(12) 0.0276(9) Uani 1 1 d . . . . .
C35 C 0.8884(3) 0.0615(3) 0.08256(12) 0.0277(9) Uani 1 1 d . . . . .
C36 C 0.8854(4) 0.0637(4) 0.04549(13) 0.0320(10) Uani 1 1 d . . . . .
H36 H 0.940034 0.041234 0.031935 0.038 Uiso 1 1 calc R U . . .
C37 C 0.8023(4) 0.0989(4) 0.02807(15) 0.0354(11) Uani 1 1 d . . . . .
H37 H 0.800565 0.102459 0.002619 0.042 Uiso 1 1 calc R U . . .
C38 C 0.7214(4) 0.1290(4) 0.04827(13) 0.0330(10) Uani 1 1 d . . . . .
H38 H 0.664753 0.154468 0.036658 0.040 Uiso 1 1 calc R U . . .
C39 C 0.7239(3) 0.1214(3) 0.08541(12) 0.0275(9) Uani 1 1 d . . . . .
C40 C 0.6444(3) 0.1447(3) 0.11030(13) 0.0277(9) Uani 1 1 d . . . . .
C41 C 1.0341(3) 0.0394(4) 0.16545(12) 0.0289(9) Uani 1 1 d . . . . .
C42 C 1.1125(4) 0.1058(4) 0.16390(12) 0.0309(10) Uani 1 1 d . . . . .
O42 O 1.1081(3) 0.1736(3) 0.13699(10) 0.0352(8) Uani 1 1 d . . . . .
C43 C 1.1877(4) 0.1001(4) 0.18914(14) 0.0359(11) Uani 1 1 d . . . . .
H43 H 1.241210 0.144707 0.188008 0.043 Uiso 1 1 calc R U . . .
C44 C 1.1847(4) 0.0301(4) 0.21565(14) 0.0377(11) Uani 1 1 d . . . . .
H44 H 1.236881 0.025980 0.232519 0.045 Uiso 1 1 calc R U . . .
C45 C 1.1064(4) -0.0345(4) 0.21803(14) 0.0369(11) Uani 1 1 d . . . . .
H45 H 1.104279 -0.082272 0.236591 0.044 Uiso 1 1 calc R U . . .
C46 C 1.0304(4) -0.0287(4) 0.19285(13) 0.0313(10) Uani 1 1 d . . . . .
H46 H 0.975891 -0.071964 0.194620 0.038 Uiso 1 1 calc R U . . .
C47 C 1.1929(5) 0.2314(6) 0.1310(2) 0.0620(19) Uani 1 1 d . . . . .
H47A H 1.209563 0.267238 0.152959 0.093 Uiso 1 1 calc R U . . .
H47B H 1.180106 0.278286 0.111589 0.093 Uiso 1 1 calc R U . . .
H47C H 1.247818 0.188720 0.124238 0.093 Uiso 1 1 calc R U . . .
C48 C 1.0650(4) -0.0013(4) 0.09002(13) 0.0305(10) Uani 1 1 d . . . . .
C49 C 1.1143(4) 0.0501(4) 0.06328(13) 0.0357(11) Uani 1 1 d . . . . .
H49 H 1.088625 0.110505 0.054628 0.043 Uiso 1 1 calc R U . . .
C50 C 1.2017(4) 0.0130(5) 0.04919(15) 0.0435(13) Uani 1 1 d . . . . .
H50 H 1.235083 0.047325 0.030669 0.052 Uiso 1 1 calc R U . . .
C51 C 1.2398(4) -0.0754(5) 0.06255(15) 0.0466(14) Uani 1 1 d . . . . .
H51 H 1.299548 -0.100521 0.053159 0.056 Uiso 1 1 calc R U . . .
C52 C 1.1912(4) -0.1260(5) 0.08919(16) 0.0428(12) Uani 1 1 d . . . . .
H52 H 1.217356 -0.185918 0.098109 0.051 Uiso 1 1 calc R U . . .
C53 C 1.1036(4) -0.0891(4) 0.10298(13) 0.0341(10) Uani 1 1 d . . . . .
H53 H 1.070076 -0.123913 0.121338 0.041 Uiso 1 1 calc R U . . .
C54 C 0.5509(4) 0.1866(4) 0.09740(13) 0.0291(9) Uani 1 1 d . . . . .
C55 C 0.5161(4) 0.2733(4) 0.11289(14) 0.0360(11) Uani 1 1 d . . . . .
H55 H 0.550645 0.302615 0.132259 0.043 Uiso 1 1 calc R U . . .
C56 C 0.4304(4) 0.3167(4) 0.09980(17) 0.0434(13) Uani 1 1 d . . . . .
H56 H 0.405640 0.374763 0.110627 0.052 Uiso 1 1 calc R U . . .
C57 C 0.3814(4) 0.2749(5) 0.07103(17) 0.0467(14) Uani 1 1 d . . . . .
H57 H 0.324063 0.305548 0.061784 0.056 Uiso 1 1 calc R U . . .
C58 C 0.4148(4) 0.1905(5) 0.05592(17) 0.0447(13) Uani 1 1 d . . . . .
H58 H 0.380889 0.162599 0.036119 0.054 Uiso 1 1 calc R U . . .
C59 C 0.4980(4) 0.1448(4) 0.06923(14) 0.0352(10) Uani 1 1 d . . . . .
H59 H 0.519299 0.084434 0.059085 0.042 Uiso 1 1 calc R U . . .
C60 C 0.5932(3) 0.1325(3) 0.17198(12) 0.0272(9) Uani 1 1 d . . . . .
C61 C 0.5139(4) 0.0658(4) 0.17084(13) 0.0291(9) Uani 1 1 d . . . . .
O61 O 0.5083(3) 0.0062(3) 0.14169(10) 0.0342(7) Uani 1 1 d . . . . .
C62 C 0.4488(4) 0.0622(4) 0.19986(15) 0.0369(11) Uani 1 1 d . . . . .
H62 H 0.395576 0.017054 0.199700 0.044 Uiso 1 1 calc R U . . .
C63 C 0.4622(4) 0.1247(4) 0.22892(15) 0.0407(12) Uani 1 1 d . . . . .
H63 H 0.417622 0.121852 0.248493 0.049 Uiso 1 1 calc R U . . .
C64 C 0.5387(4) 0.1907(4) 0.22994(15) 0.0388(11) Uani 1 1 d . . . . .
H64 H 0.546401 0.233815 0.249781 0.047 Uiso 1 1 calc R U . . .
C65 C 0.6047(4) 0.1932(4) 0.20132(14) 0.0317(10) Uani 1 1 d . . . . .
H65 H 0.658491 0.237568 0.202047 0.038 Uiso 1 1 calc R U . . .
C66 C 0.4176(5) -0.0445(5) 0.13600(18) 0.0498(14) Uani 1 1 d . . . . .
H66A H 0.408129 -0.093196 0.155059 0.075 Uiso 1 1 calc R U . . .
H66B H 0.419365 -0.077761 0.112691 0.075 Uiso 1 1 calc R U . . .
H66C H 0.363273 0.002609 0.136373 0.075 Uiso 1 1 calc R U . . .
P71 P 0.25564(13) 0.71795(14) 0.20159(5) 0.0559(4) Uani 1 1 d . . . . .
F71 F 0.3015(5) 0.8183(4) 0.2123(2) 0.103(2) Uani 1 1 d . . . . .
F72 F 0.3219(3) 0.6651(4) 0.23099(14) 0.0755(13) Uani 1 1 d . . . . .
F73 F 0.3406(4) 0.7045(5) 0.17256(16) 0.0925(16) Uani 1 1 d . . . . .
F74 F 0.2136(5) 0.6156(5) 0.1887(2) 0.120(2) Uani 1 1 d . . . . .
F75 F 0.1909(4) 0.7731(5) 0.17282(15) 0.0905(17) Uani 1 1 d . . . . .
F76 F 0.1668(4) 0.7254(5) 0.22871(15) 0.098(2) Uani 1 1 d . . . . .
O81 O 0.4763(5) 0.7118(5) 0.06401(19) 0.092(2) Uani 1 1 d D . . . .
C81 C 0.520(4) 0.617(2) 0.0580(6) 0.113(6) Uani 0.53 1 d D U P A 1
H81A H 0.584144 0.624514 0.045592 0.136 Uiso 0.53 1 calc R U P A 1
H81B H 0.476776 0.575788 0.043032 0.136 Uiso 0.53 1 calc R U P A 1
C82 C 0.5345(13) 0.5711(11) 0.0953(5) 0.070(3) Uani 0.53 1 d D U P A 1
H82A H 0.540108 0.498745 0.093969 0.085 Uiso 0.53 1 calc R U P A 1
H82B H 0.592637 0.598369 0.107749 0.085 Uiso 0.53 1 calc R U P A 1
C83 C 0.4403(18) 0.6027(18) 0.1127(8) 0.114(4) Uani 0.53 1 d D U P A 1
H83A H 0.383065 0.565618 0.103555 0.137 Uiso 0.53 1 calc R U P A 1
H83B H 0.443171 0.597459 0.139198 0.137 Uiso 0.53 1 calc R U P A 1
C84 C 0.440(4) 0.7069(19) 0.1004(8) 0.112(4) Uani 0.53 1 d D U P A 1
H84A H 0.372361 0.733529 0.101420 0.135 Uiso 0.53 1 calc R U P A 1
H84B H 0.482059 0.747092 0.116294 0.135 Uiso 0.53 1 calc R U P A 1
C81B C 0.525(4) 0.6244(15) 0.0505(10) 0.111(6) Uani 0.47 1 d D U P A 2
H81C H 0.597308 0.629989 0.053075 0.133 Uiso 0.47 1 calc R U P A 2
H81D H 0.509003 0.613074 0.024956 0.133 Uiso 0.47 1 calc DR U P A 2
C82B C 0.4865(16) 0.5452(12) 0.0731(5) 0.070(3) Uani 0.47 1 d D U P A 2
H82C H 0.531180 0.487882 0.073551 0.084 Uiso 0.47 1 calc R U P A 2
H82D H 0.420545 0.523855 0.065078 0.084 Uiso 0.47 1 calc R U P A 2
C83B C 0.482(3) 0.595(2) 0.1090(7) 0.113(4) Uani 0.47 1 d D U P A 2
H83C H 0.440629 0.558725 0.126240 0.135 Uiso 0.47 1 calc R U P A 2
H83D H 0.548485 0.604523 0.119406 0.135 Uiso 0.47 1 calc R U P A 2
C84B C 0.437(5) 0.691(2) 0.0988(9) 0.113(4) Uani 0.47 1 d D U P A 2
H84C H 0.364241 0.685536 0.097773 0.135 Uiso 0.47 1 calc R U P A 2
H84D H 0.454524 0.743206 0.116101 0.135 Uiso 0.47 1 calc R U P A 2
O91 O 0.2117(9) 0.4510(10) 0.0837(2) 0.116(5) Uani 0.75 1 d D U P B 1
C91 C 0.1447(11) 0.5079(11) 0.1052(3) 0.101(5) Uani 0.75 1 d D U P B 1
H91A H 0.178220 0.535851 0.126409 0.121 Uiso 0.75 1 calc R U P B 1
H91B H 0.088580 0.467413 0.113289 0.121 Uiso 0.75 1 calc R U P B 1
O91B O 0.165(3) 0.433(3) 0.0858(5) 0.116(5) Uani 0.25 1 d D U P B 2
C91B C 0.180(3) 0.528(3) 0.1030(8) 0.101(6) Uani 0.25 1 d D U P B 2
H91C H 0.249131 0.550594 0.100803 0.121 Uiso 0.25 1 calc R U P B 2
H91D H 0.160666 0.527249 0.128563 0.121 Uiso 0.25 1 calc R U P B 2
C92 C 0.1115(11) 0.5870(9) 0.0803(3) 0.109(4) Uani 1 1 d D . . . .
H92A H 0.045385 0.610855 0.087130 0.131 Uiso 0.75 1 calc R U P B 1
H92B H 0.157785 0.643070 0.080774 0.131 Uiso 0.75 1 calc R U P B 1
H92C H 0.044936 0.587068 0.091010 0.131 Uiso 0.25 1 calc R U P B 2
H92D H 0.134660 0.655769 0.078572 0.131 Uiso 0.25 1 calc R U P B 2
C93 C 0.1095(6) 0.5418(6) 0.0450(2) 0.0648(19) Uani 1 1 d . . . . .
H93A H 0.136137 0.587140 0.026707 0.078 Uiso 1 1 calc R U . . .
H93B H 0.041595 0.523682 0.038283 0.078 Uiso 1 1 calc R U . . .
C94 C 0.1720(7) 0.4529(6) 0.0481(2) 0.078(2) Uani 1 1 d D . . . .
H94A H 0.132453 0.393131 0.043723 0.093 Uiso 0.75 1 calc R U P B 1
H94B H 0.225751 0.455223 0.030272 0.093 Uiso 0.75 1 calc R U P B 1
H94C H 0.145833 0.397920 0.033639 0.093 Uiso 0.25 1 calc R U P B 2
H94D H 0.240598 0.466459 0.040854 0.093 Uiso 0.25 1 calc R U P B 2
O101 O 0.4700(6) 0.4291(5) 0.2379(2) 0.089(2) Uani 1 1 d D . . . .
C101 C 0.4417(6) 0.4430(7) 0.2025(3) 0.078(2) Uani 1 1 d D . . . .
H10A H 0.494390 0.420412 0.186162 0.094 Uiso 1 1 calc R U . . .
H10B H 0.430101 0.513712 0.197941 0.094 Uiso 1 1 calc R U . . .
C102 C 0.3522(6) 0.3879(7) 0.1956(2) 0.074(2) Uani 1 1 d D . . . .
H10C H 0.367239 0.321184 0.186563 0.088 Uiso 1 1 calc R U . . .
H10D H 0.310028 0.422090 0.177914 0.088 Uiso 1 1 calc R U . . .
C103 C 0.3043(8) 0.3836(10) 0.2312(3) 0.096(3) Uani 1 1 d D . . . .
H10E H 0.248159 0.429678 0.231995 0.115 Uiso 1 1 calc R U . . .
H10F H 0.279452 0.316471 0.235795 0.115 Uiso 1 1 calc R U . . .
C104 C 0.3763(10) 0.4102(12) 0.2580(3) 0.129(6) Uani 1 1 d D . . . .
H10G H 0.385252 0.356206 0.275476 0.154 Uiso 1 1 calc R U . . .
H10H H 0.355343 0.469876 0.271119 0.154 Uiso 1 1 calc R U . . .

loop_
_atom_site_aniso_label
_atom_site_aniso_U_11
_atom_site_aniso_U_22
_atom_site_aniso_U_33
_atom_site_aniso_U_23
_atom_site_aniso_U_13
_atom_site_aniso_U_12
Ga1 0.0273(3) 0.0276(3) 0.0223(2) 0.0013(2) 0.00142(19) 0.0000(2)
C1 0.024(2) 0.028(2) 0.028(2) -0.0001(18) 0.0019(17) -0.0035(17)
N1 0.0280(19) 0.0255(18) 0.0287(18) -0.0006(15) -0.0004(15) -0.0008(15)
C2 0.025(2) 0.026(2) 0.030(2) 0.0030(18) 0.0010(17) -0.0009(17)
N2 0.0259(18) 0.0260(19) 0.021(2) 0.0026(13) 0.0004(13) -0.0011(14)
C3 0.032(2) 0.028(2) 0.032(2) 0.0005(18) -0.0019(18) -0.0031(18)
N3 0.0268(18) 0.0245(18) 0.0286(18) 0.0004(14) 0.0003(14) 0.0002(15)
C4 0.042(3) 0.033(2) 0.025(2) 0.0013(18) -0.0009(18) -0.005(2)
N4 0.0252(18) 0.0278(19) 0.0275(17) 0.0023(15) 0.0022(14) 0.0017(15)
C5 0.034(2) 0.029(2) 0.029(2) 0.0024(18) 0.0012(18) -0.0027(19)
N5 0.0276(19) 0.028(2) 0.025(2) 0.0010(14) 0.0012(14) 0.0031(15)
C6 0.023(2) 0.024(2) 0.030(2) 0.0017(17) -0.0010(16) -0.0035(16)
N6 0.0254(18) 0.0269(18) 0.0260(18) 0.0016(14) 0.0008(14) 0.0007(15)
C7 0.026(2) 0.026(2) 0.029(2) 0.0000(18) 0.0002(17) -0.0001(17)
C8 0.035(2) 0.026(2) 0.026(2) 0.0031(17) -0.0010(18) -0.0048(18)
C9 0.031(2) 0.034(2) 0.030(2) -0.0004(19) -0.0008(18) -0.0013(19)
O9 0.0354(18) 0.0345(18) 0.0322(17) 0.0028(14) 0.0021(14) 0.0033(15)
C10 0.044(3) 0.030(2) 0.038(2) 0.006(2) 0.003(2) 0.003(2)
C11 0.057(3) 0.032(2) 0.033(2) 0.007(2) 0.002(2) 0.000(2)
C12 0.047(3) 0.037(3) 0.034(2) 0.006(2) 0.008(2) -0.002(2)
C13 0.039(3) 0.031(2) 0.035(2) 0.002(2) 0.005(2) -0.001(2)
C14 0.060(4) 0.050(3) 0.048(3) 0.006(3) 0.019(3) 0.022(3)
C15 0.031(2) 0.025(2) 0.030(2) 0.0046(18) -0.0070(18) -0.0003(18)
C16 0.039(3) 0.040(3) 0.038(3) 0.008(2) -0.003(2) -0.006(2)
C17 0.048(3) 0.045(3) 0.056(3) 0.015(3) -0.015(3) -0.021(3)
C18 0.079(4) 0.032(3) 0.048(3) 0.007(2) -0.028(3) -0.018(3)
C19 0.069(4) 0.030(3) 0.038(3) -0.001(2) -0.014(3) -0.001(3)
C20 0.042(3) 0.030(2) 0.033(2) 0.0027(19) -0.004(2) -0.003(2)
C21 0.034(2) 0.027(2) 0.031(2) -0.0021(18) 0.0062(18) -0.0034(19)
C22 0.040(3) 0.031(2) 0.042(3) 0.002(2) 0.003(2) -0.004(2)
C23 0.073(4) 0.030(3) 0.042(3) 0.009(2) 0.013(3) 0.002(3)
C24 0.062(4) 0.039(3) 0.060(4) -0.010(3) 0.023(3) -0.026(3)
C25 0.052(3) 0.051(4) 0.055(4) -0.009(3) 0.007(3) -0.025(3)
C26 0.041(3) 0.046(3) 0.039(3) -0.004(2) -0.001(2) -0.013(2)
C27 0.034(2) 0.025(2) 0.0257(19) 0.0010(17) 0.0042(18) -0.0008(18)
C28 0.032(2) 0.028(2) 0.035(2) 0.0016(18) 0.0048(19) 0.0018(19)
O28 0.0344(18) 0.0306(17) 0.046(2) 0.0028(16) -0.0030(16) 0.0053(15)
C29 0.045(3) 0.031(2) 0.043(3) -0.001(2) 0.008(2) 0.006(2)
C30 0.063(4) 0.037(3) 0.036(3) -0.008(2) 0.005(2) 0.004(3)
C31 0.058(3) 0.041(3) 0.027(2) -0.002(2) -0.005(2) 0.002(3)
C32 0.044(3) 0.032(2) 0.029(2) 0.0000(19) -0.003(2) 0.003(2)
C33 0.047(3) 0.044(3) 0.069(4) 0.006(3) -0.008(3) 0.016(3)
C34 0.030(2) 0.026(2) 0.027(2) 0.0000(17) -0.0001(18) -0.0013(18)
C35 0.028(2) 0.029(2) 0.026(2) -0.0012(17) 0.0025(17) 0.0019(18)
C36 0.033(2) 0.035(2) 0.029(2) -0.0022(19) 0.0043(18) 0.001(2)
C37 0.039(3) 0.044(3) 0.023(2) 0.0026(19) -0.0002(18) 0.004(2)
C38 0.028(2) 0.040(3) 0.030(2) 0.005(2) -0.0014(19) 0.006(2)
C39 0.028(2) 0.027(2) 0.028(2) 0.0030(17) -0.0019(18) 0.0016(17)
C40 0.028(2) 0.025(2) 0.031(2) -0.0009(18) 0.0023(18) -0.0007(18)
C41 0.028(2) 0.031(2) 0.028(2) -0.0021(18) 0.0005(17) 0.0010(18)
C42 0.032(2) 0.034(2) 0.026(2) -0.0034(18) 0.0029(18) 0.0011(19)
O42 0.0354(18) 0.0333(18) 0.0370(18) 0.0048(14) 0.0021(15) -0.0040(15)
C43 0.033(2) 0.041(3) 0.034(2) -0.006(2) 0.0023(19) -0.005(2)
C44 0.030(2) 0.052(3) 0.031(2) -0.004(2) -0.0030(19) 0.002(2)
C45 0.037(3) 0.045(3) 0.029(2) 0.006(2) 0.000(2) 0.000(2)
C46 0.028(2) 0.038(3) 0.027(2) 0.0032(19) 0.0005(18) 0.0006(19)
C47 0.049(4) 0.063(4) 0.074(5) 0.026(4) -0.005(3) -0.022(3)
C48 0.029(2) 0.034(2) 0.029(2) -0.0052(18) 0.0004(18) 0.0015(19)
C49 0.031(2) 0.048(3) 0.028(2) -0.001(2) 0.0019(19) 0.000(2)
C50 0.031(3) 0.069(4) 0.030(2) -0.005(2) 0.006(2) -0.001(2)
C51 0.031(2) 0.075(4) 0.034(2) -0.018(3) 0.001(2) 0.012(3)
C52 0.038(3) 0.047(3) 0.044(3) -0.013(2) -0.006(2) 0.014(2)
C53 0.033(2) 0.037(3) 0.032(2) -0.006(2) -0.0029(19) 0.002(2)
C54 0.027(2) 0.032(2) 0.028(2) 0.0059(18) 0.0028(18) 0.0010(18)
C55 0.038(3) 0.032(2) 0.038(3) 0.005(2) 0.003(2) 0.005(2)
C56 0.044(3) 0.040(3) 0.045(3) 0.009(2) 0.012(2) 0.016(2)
C57 0.029(2) 0.062(4) 0.049(3) 0.019(3) 0.004(2) 0.014(3)
C58 0.033(3) 0.055(3) 0.046(3) 0.013(3) -0.005(2) 0.001(2)
C59 0.032(2) 0.038(3) 0.036(2) 0.003(2) -0.004(2) 0.001(2)
C60 0.025(2) 0.028(2) 0.028(2) 0.0044(17) 0.0011(17) 0.0025(17)
C61 0.029(2) 0.029(2) 0.030(2) 0.0022(18) -0.0022(17) 0.0018(18)
O61 0.0326(17) 0.0327(17) 0.0372(16) -0.0018(14) -0.0002(14) -0.0035(14)
C62 0.029(2) 0.044(3) 0.038(2) 0.003(2) 0.006(2) -0.005(2)
C63 0.036(3) 0.051(3) 0.034(2) 0.003(2) 0.011(2) -0.003(2)
C64 0.038(3) 0.047(3) 0.031(2) -0.008(2) 0.002(2) -0.001(2)
C65 0.028(2) 0.036(2) 0.031(2) 0.0004(19) 0.0029(19) -0.0004(19)
C66 0.044(3) 0.054(4) 0.051(3) -0.011(3) -0.005(3) -0.016(3)
P71 0.0456(8) 0.0599(10) 0.0621(9) 0.0149(8) 0.0038(7) -0.0039(7)
F71 0.103(4) 0.064(3) 0.140(6) 0.013(3) -0.029(4) -0.005(3)
F72 0.064(3) 0.081(3) 0.082(3) 0.022(3) 0.000(2) 0.012(2)
F73 0.074(3) 0.122(5) 0.081(3) 0.014(3) 0.016(3) 0.004(3)
F74 0.110(5) 0.094(4) 0.157(7) -0.005(4) -0.018(5) -0.044(4)
F75 0.060(3) 0.129(5) 0.082(3) 0.045(3) -0.006(2) 0.001(3)
F76 0.076(3) 0.142(5) 0.076(3) 0.051(3) 0.027(3) 0.030(3)
O81 0.099(5) 0.083(4) 0.093(5) 0.002(4) -0.045(4) 0.008(4)
C81 0.112(10) 0.112(10) 0.116(14) -0.057(9) -0.054(11) 0.019(8)
C82 0.087(9) 0.049(6) 0.075(7) 0.010(5) -0.007(6) -0.002(6)
C83 0.132(10) 0.083(7) 0.126(9) -0.011(6) 0.015(8) 0.029(9)
C84 0.132(10) 0.080(7) 0.125(8) -0.009(6) 0.016(7) 0.029(8)
C81B 0.109(10) 0.110(10) 0.114(13) -0.056(9) -0.056(11) 0.020(8)
C82B 0.090(9) 0.049(6) 0.071(7) 0.009(5) -0.006(6) 0.000(6)
C83B 0.133(10) 0.081(7) 0.124(9) -0.010(6) 0.017(8) 0.029(9)
C84B 0.132(10) 0.082(7) 0.124(8) -0.010(6) 0.016(7) 0.029(9)
O91 0.132(11) 0.126(8) 0.090(5) 0.039(5) 0.041(6) 0.087(9)
C91 0.088(11) 0.139(13) 0.076(7) -0.005(8) 0.021(8) -0.005(9)
O91B 0.130(12) 0.126(9) 0.093(6) 0.042(6) 0.041(8) 0.087(10)
C91B 0.088(12) 0.139(13) 0.076(8) -0.007(9) 0.021(9) -0.004(10)
C92 0.132(10) 0.085(7) 0.111(9) -0.011(6) -0.024(8) 0.032(7)
C93 0.064(4) 0.058(4) 0.073(5) 0.014(4) 0.018(4) 0.014(3)
C94 0.079(5) 0.066(5) 0.088(6) 0.020(4) 0.018(5) 0.013(4)
O101 0.104(5) 0.064(3) 0.100(5) -0.016(3) -0.033(4) 0.004(3)
C101 0.063(5) 0.079(5) 0.092(6) -0.024(5) -0.003(4) -0.007(4)
C102 0.066(5) 0.076(5) 0.079(5) -0.003(4) -0.002(4) -0.007(4)
C103 0.075(6) 0.142(10) 0.071(6) 0.022(6) 0.013(5) -0.003(6)
C104 0.143(12) 0.154(13) 0.089(8) -0.036(8) 0.011(8) 0.066(10)

loop_
_atom_type_symbol
_atom_type_description
_atom_type_scat_dispersion_real
_atom_type_scat_dispersion_imag
_atom_type_scat_source
C C 0.0181 0.0091 'International Tables Vol C Tables 4.2.6.8 and 6.1.1.4'
H H 0.0000 0.0000 'International Tables Vol C Tables 4.2.6.8 and 6.1.1.4'
N N 0.0311 0.0180 'International Tables Vol C Tables 4.2.6.8 and 6.1.1.4'
O O 0.0492 0.0322 'International Tables Vol C Tables 4.2.6.8 and 6.1.1.4'
F F 0.0727 0.0534 'International Tables Vol C Tables 4.2.6.8 and 6.1.1.4'
P P 0.2955 0.4335 'International Tables Vol C Tables 4.2.6.8 and 6.1.1.4'
Ga Ga -1.2846 0.7763 'International Tables Vol C Tables 4.2.6.8 and 6.1.1.4'

loop_
_geom_angle_atom_site_label_1
_geom_angle_atom_site_label_2
_geom_angle_atom_site_label_3
_geom_angle
N5 Ga1 N2 178.75(16)
N5 Ga1 N4 78.63(16)
N2 Ga1 N4 102.53(15)
N5 Ga1 N1 102.07(16)
N2 Ga1 N1 78.40(15)
N4 Ga1 N1 92.35(17)
N5 Ga1 N3 101.39(16)
N2 Ga1 N3 78.14(15)
N4 Ga1 N3 92.71(16)
N1 Ga1 N3 156.54(16)
N5 Ga1 N6 77.70(15)
N2 Ga1 N6 101.15(15)
N4 Ga1 N6 156.32(16)
N1 Ga1 N6 92.50(16)
N3 Ga1 N6 92.00(16)
N1 C1 C2 115.5(4)
N1 C1 C15 123.4(4)
C2 C1 C15 121.1(4)
C1 N1 C8 123.2(4)
C1 N1 Ga1 113.9(3)
C8 N1 Ga1 122.2(3)
N2 C2 C3 119.2(4)
N2 C2 C1 113.2(4)
C3 C2 C1 127.6(4)
C6 N2 C2 121.9(4)
C6 N2 Ga1 119.2(3)
C2 N2 Ga1 118.9(3)
C2 C3 C4 119.5(5)
C2 C3 H3 120.2
C4 C3 H3 120.2
C7 N3 C27 121.1(4)
C7 N3 Ga1 113.9(3)
C27 N3 Ga1 124.8(3)
C5 C4 C3 120.1(5)
C5 C4 H4 119.9
C3 C4 H4 119.9
C34 N4 C41 121.6(4)
C34 N4 Ga1 114.5(3)
C41 N4 Ga1 123.2(3)
C6 C5 C4 118.7(5)
C6 C5 H5 120.7
C4 C5 H5 120.7
C39 N5 C35 122.1(4)
C39 N5 Ga1 119.2(3)
C35 N5 Ga1 118.6(3)
N2 C6 C5 120.4(4)
N2 C6 C7 112.9(4)
C5 C6 C7 126.7(4)
C40 N6 C60 122.5(4)
C40 N6 Ga1 114.6(3)
C60 N6 Ga1 122.5(3)
N3 C7 C6 115.4(4)
N3 C7 C21 122.7(4)
C6 C7 C21 121.7(4)
C9 C8 C13 119.3(4)
C9 C8 N1 121.5(4)
C13 C8 N1 119.0(4)
O9 C9 C10 123.3(5)
O9 C9 C8 116.6(4)
C10 C9 C8 120.1(5)
C9 O9 C14 117.4(4)
C9 C10 C11 120.2(5)
C9 C10 H10 119.9
C11 C10 H10 119.9
C12 C11 C10 120.0(5)
C12 C11 H11 120.0
C10 C11 H11 120.0
C11 C12 C13 120.4(5)
C11 C12 H12 119.8
C13 C12 H12 119.8
C12 C13 C8 120.1(5)
C12 C13 H13 120.0
C8 C13 H13 120.0
O9 C14 H14A 109.5
O9 C14 H14B 109.5
H14A C14 H14B 109.5
O9 C14 H14C 109.5
H14A C14 H14C 109.5
H14B C14 H14C 109.5
C16 C15 C20 119.2(5)
C16 C15 C1 118.7(5)
C20 C15 C1 122.0(5)
C17 C16 C15 119.5(6)
C17 C16 H16 120.2
C15 C16 H16 120.2
C18 C17 C16 120.4(6)
C18 C17 H17 119.8
C16 C17 H17 119.8
C19 C18 C17 120.2(5)
C19 C18 H18 119.9
C17 C18 H18 119.9
C18 C19 C20 120.6(6)
C18 C19 H19 119.7
C20 C19 H19 119.7
C19 C20 C15 120.1(5)
C19 C20 H20 119.9
C15 C20 H20 119.9
C22 C21 C26 120.9(5)
C22 C21 C7 122.7(5)
C26 C21 C7 116.4(5)
C21 C22 C23 118.7(5)
C21 C22 H22 120.7
C23 C22 H22 120.7
C22 C23 C24 119.5(6)
C22 C23 H23 120.3
C24 C23 H23 120.3
C25 C24 C23 121.3(5)
C25 C24 H24 119.4
C23 C24 H24 119.4
C24 C25 C26 120.0(6)
C24 C25 H25 120.0
C26 C25 H25 120.0
C25 C26 C21 119.6(6)
C25 C26 H26 120.2
C21 C26 H26 120.2
C32 C27 C28 119.9(4)
C32 C27 N3 120.7(4)
C28 C27 N3 119.3(4)
O28 C28 C29 124.2(5)
O28 C28 C27 116.4(4)
C29 C28 C27 119.5(5)
C28 O28 C33 118.5(5)
C28 C29 C30 119.8(5)
C28 C29 H29 120.1
C30 C29 H29 120.1
C31 C30 C29 120.5(5)
C31 C30 H30 119.8
C29 C30 H30 119.8
C32 C31 C30 120.0(5)
C32 C31 H31 120.0
C30 C31 H31 120.0
C31 C32 C27 120.4(5)
C31 C32 H32 119.8
C27 C32 H32 119.8
O28 C33 H33A 109.5
O28 C33 H33B 109.5
H33A C33 H33B 109.5
O28 C33 H33C 109.5
H33A C33 H33C 109.5
H33B C33 H33C 109.5
N4 C34 C35 115.1(4)
N4 C34 C48 123.1(4)
C35 C34 C48 121.8(4)
N5 C35 C36 119.2(4)
N5 C35 C34 113.2(4)
C36 C35 C34 127.6(4)
C35 C36 C37 119.9(5)
C35 C36 H36 120.0
C37 C36 H36 120.0
C36 C37 C38 119.5(5)
C36 C37 H37 120.3
C38 C37 H37 120.3
C39 C38 C37 119.7(5)
C39 C38 H38 120.1
C37 C38 H38 120.1
N5 C39 C38 119.5(4)
N5 C39 C40 113.8(4)
C38 C39 C40 126.7(4)
N6 C40 C39 114.4(4)
N6 C40 C54 124.4(4)
C39 C40 C54 121.1(4)
C46 C41 C42 119.5(4)
C46 C41 N4 119.5(4)
C42 C41 N4 120.9(4)
O42 C42 C43 124.5(5)
O42 C42 C41 115.7(4)
C43 C42 C41 119.8(5)
C42 O42 C47 117.2(5)
C44 C43 C42 120.2(5)
C44 C43 H43 119.9
C42 C43 H43 119.9
C43 C44 C45 120.6(5)
C43 C44 H44 119.7
C45 C44 H44 119.7
C44 C45 C46 119.4(5)
C44 C45 H45 120.3
C46 C45 H45 120.3
C41 C46 C45 120.5(5)
C41 C46 H46 119.8
C45 C46 H46 119.8
O42 C47 H47A 109.5
O42 C47 H47B 109.5
H47A C47 H47B 109.5
O42 C47 H47C 109.5
H47A C47 H47C 109.5
H47B C47 H47C 109.5
C53 C48 C49 119.9(5)
C53 C48 C34 119.1(5)
C49 C48 C34 121.1(5)
C48 C49 C50 119.9(5)
C48 C49 H49 120.0
C50 C49 H49 120.0
C49 C50 C51 119.6(5)
C49 C50 H50 120.2
C51 C50 H50 120.2
C52 C51 C50 120.5(5)
C52 C51 H51 119.7
C50 C51 H51 119.7
C51 C52 C53 119.7(6)
C51 C52 H52 120.1
C53 C52 H52 120.1
C48 C53 C52 120.4(5)
C48 C53 H53 119.8
C52 C53 H53 119.8
C59 C54 C55 118.7(5)
C59 C54 C40 122.2(5)
C55 C54 C40 119.0(5)
C56 C55 C54 119.8(5)
C56 C55 H55 120.1
C54 C55 H55 120.1
C57 C56 C55 120.0(5)
C57 C56 H56 120.0
C55 C56 H56 120.0
C58 C57 C56 120.5(5)
C58 C57 H57 119.8
C56 C57 H57 119.8
C57 C58 C59 120.4(6)
C57 C58 H58 119.8
C59 C58 H58 119.8
C58 C59 C54 120.6(5)
C58 C59 H59 119.7
C54 C59 H59 119.7
C65 C60 C61 119.8(4)
C65 C60 N6 120.4(4)
C61 C60 N6 119.6(4)
O61 C61 C62 124.1(5)
O61 C61 C60 116.8(4)
C62 C61 C60 119.0(5)
C61 O61 C66 117.1(4)
C63 C62 C61 119.8(5)
C63 C62 H62 120.1
C61 C62 H62 120.1
C64 C63 C62 121.4(5)
C64 C63 H63 119.3
C62 C63 H63 119.3
C63 C64 C65 118.8(5)
C63 C64 H64 120.6
C65 C64 H64 120.6
C60 C65 C64 121.2(5)
C60 C65 H65 119.4
C64 C65 H65 119.4
O61 C66 H66A 109.5
O61 C66 H66B 109.5
H66A C66 H66B 109.5
O61 C66 H66C 109.5
H66A C66 H66C 109.5
H66B C66 H66C 109.5
F71 P71 F75 88.8(3)
F71 P71 F76 95.0(4)
F75 P71 F76 88.6(3)
F71 P71 F74 176.4(5)
F75 P71 F74 90.6(4)
F76 P71 F74 88.5(4)
F71 P71 F72 89.6(3)
F75 P71 F72 178.5(4)
F76 P71 F72 91.3(3)
F74 P71 F72 90.9(4)
F71 P71 F73 89.1(4)
F75 P71 F73 90.0(3)
F76 P71 F73 175.7(4)
F74 P71 F73 87.4(4)
F72 P71 F73 90.2(3)
C81 O81 C84 104.4(13)
C84B O81 C81B 108.9(13)
O81 C81 C82 106.1(13)
O81 C81 H81A 110.5
C82 C81 H81A 110.5
O81 C81 H81B 110.5
C82 C81 H81B 110.5
H81A C81 H81B 108.7
C83 C82 C81 100(2)
C83 C82 H82A 111.9
C81 C82 H82A 111.9
C83 C82 H82B 111.9
C81 C82 H82B 111.9
H82A C82 H82B 109.6
C84 C83 C82 98(2)
C84 C83 H83A 112.1
C82 C83 H83A 112.1
C84 C83 H83B 112.1
C82 C83 H83B 112.1
H83A C83 H83B 109.8
O81 C84 C83 109.4(18)
O81 C84 H84A 109.8
C83 C84 H84A 109.8
O81 C84 H84B 109.8
C83 C84 H84B 109.8
H84A C84 H84B 108.2
O81 C81B C82B 103.8(14)
O81 C81B H81C 111.0
C82B C81B H81C 111.0
O81 C81B H81D 111.0
C82B C81B H81D 111.0
H81C C81B H81D 109.0
C81B C82B C83B 101(2)
C81B C82B H82C 111.6
C83B C82B H82C 111.6
C81B C82B H82D 111.6
C83B C82B H82D 111.6
H82C C82B H82D 109.4
C84B C83B C82B 101(2)
C84B C83B H83C 111.6
C82B C83B H83C 111.6
C84B C83B H83D 111.6
C82B C83B H83D 111.6
H83C C83B H83D 109.4
O81 C84B C83B 104(2)
O81 C84B H84C 110.9
C83B C84B H84C 110.9
O81 C84B H84D 110.9
C83B C84B H84D 110.9
H84C C84B H84D 108.9
C94 O91 C91 105.4(9)
O91 C91 C92 103.7(10)
O91 C91 H91A 111.0
C92 C91 H91A 111.0
O91 C91 H91B 111.0
C92 C91 H91B 111.0
H91A C91 H91B 109.0
C94 O91B C91B 104.6(19)
O91B C91B C92 98(2)
O91B C91B H91C 112.2
C92 C91B H91C 112.2
O91B C91B H91D 112.2
C92 C91B H91D 112.2
H91C C91B H91D 109.8
C93 C92 C91 105.1(9)
C93 C92 C91B 107.1(13)
C93 C92 H92A 110.7
C91 C92 H92A 110.7
C93 C92 H92B 110.7
C91 C92 H92B 110.7
H92A C92 H92B 108.8
C93 C92 H92C 110.3
C91B C92 H92C 110.3
C93 C92 H92D 110.3
C91B C92 H92D 110.3
H92C C92 H92D 108.6
C92 C93 C94 105.4(8)
C92 C93 H93A 110.7
C94 C93 H93A 110.7
C92 C93 H93B 110.7
C94 C93 H93B 110.7
H93A C93 H93B 108.8
O91 C94 C93 107.7(8)
O91B C94 C93 101.2(15)
O91 C94 H94A 110.2
C93 C94 H94A 110.2
O91 C94 H94B 110.2
C93 C94 H94B 110.2
H94A C94 H94B 108.5
O91B C94 H94C 111.5
C93 C94 H94C 111.5
O91B C94 H94D 111.5
C93 C94 H94D 111.5
H94C C94 H94D 109.4
C101 O101 C104 105.2(8)
O101 C101 C102 109.3(8)
O101 C101 H10A 109.8
C102 C101 H10A 109.8
O101 C101 H10B 109.8
C102 C101 H10B 109.8
H10A C101 H10B 108.3
C101 C102 C103 103.4(8)
C101 C102 H10C 111.1
C103 C102 H10C 111.1
C101 C102 H10D 111.1
C103 C102 H10D 111.1
H10C C102 H10D 109.1
C104 C103 C102 108.2(9)
C104 C103 H10E 110.1
C102 C103 H10E 110.1
C104 C103 H10F 110.1
C102 C103 H10F 110.1
H10E C103 H10F 108.4
C103 C104 O101 105.8(9)
C103 C104 H10G 110.6
O101 C104 H10G 110.6
C103 C104 H10H 110.6
O101 C104 H10H 110.6
H10G C104 H10H 108.7

loop_
_geom_bond_atom_site_label_1
_geom_bond_atom_site_label_2
_geom_bond_distance
Ga1 N5 1.939(4)
Ga1 N2 1.942(4)
Ga1 N4 2.091(4)
Ga1 N1 2.099(4)
Ga1 N3 2.109(4)
Ga1 N6 2.116(4)
C1 N1 1.322(6)
C1 C2 1.449(6)
C1 C15 1.482(6)
N1 C8 1.417(6)
C2 N2 1.364(6)
C2 C3 1.380(7)
N2 C6 1.357(6)
C3 C4 1.402(7)
C3 H3 0.9500
N3 C7 1.306(6)
N3 C27 1.416(6)
C4 C5 1.389(7)
C4 H4 0.9500
N4 C34 1.320(6)
N4 C41 1.429(6)
C5 C6 1.381(7)
C5 H5 0.9500
N5 C39 1.355(6)
N5 C35 1.374(6)
C6 C7 1.466(6)
N6 C40 1.309(6)
N6 C60 1.437(6)
C7 C21 1.489(6)
C8 C9 1.395(7)
C8 C13 1.406(7)
C9 O9 1.360(6)
C9 C10 1.389(7)
O9 C14 1.435(7)
C10 C11 1.397(8)
C10 H10 0.9500
C11 C12 1.377(8)
C11 H11 0.9500
C12 C13 1.387(7)
C12 H12 0.9500
C13 H13 0.9500
C14 H14A 0.9800
C14 H14B 0.9800
C14 H14C 0.9800
C15 C16 1.398(8)
C15 C20 1.399(8)
C16 C17 1.397(8)
C16 H16 0.9500
C17 C18 1.379(11)
C17 H17 0.9500
C18 C19 1.372(10)
C18 H18 0.9500
C19 C20 1.383(8)
C19 H19 0.9500
C20 H20 0.9500
C21 C22 1.383(8)
C21 C26 1.403(8)
C22 C23 1.392(8)
C22 H22 0.9500
C23 C24 1.404(11)
C23 H23 0.9500
C24 C25 1.353(11)
C24 H24 0.9500
C25 C26 1.375(8)
C25 H25 0.9500
C26 H26 0.9500
C27 C32 1.386(7)
C27 C28 1.412(7)
C28 O28 1.360(7)
C28 C29 1.382(7)
O28 C33 1.421(7)
C29 C30 1.400(9)
C29 H29 0.9500
C30 C31 1.384(9)
C30 H30 0.9500
C31 C32 1.378(7)
C31 H31 0.9500
C32 H32 0.9500
C33 H33A 0.9800
C33 H33B 0.9800
C33 H33C 0.9800
C34 C35 1.455(7)
C34 C48 1.484(7)
C35 C36 1.383(7)
C36 C37 1.390(7)
C36 H36 0.9500
C37 C38 1.396(7)
C37 H37 0.9500
C38 C39 1.388(7)
C38 H38 0.9500
C39 C40 1.461(6)
C40 C54 1.476(7)
C41 C46 1.381(7)
C41 C42 1.400(7)
C42 O42 1.365(6)
C42 C43 1.393(7)
O42 C47 1.416(7)
C43 C44 1.373(8)
C43 H43 0.9500
C44 C45 1.386(8)
C44 H44 0.9500
C45 C46 1.399(7)
C45 H45 0.9500
C46 H46 0.9500
C47 H47A 0.9800
C47 H47B 0.9800
C47 H47C 0.9800
C48 C53 1.392(7)
C48 C49 1.392(7)
C49 C50 1.395(7)
C49 H49 0.9500
C50 C51 1.402(10)
C50 H50 0.9500
C51 C52 1.378(10)
C51 H51 0.9500
C52 C53 1.393(7)
C52 H52 0.9500
C53 H53 0.9500
C54 C59 1.394(7)
C54 C55 1.397(7)
C55 C56 1.397(8)
C55 H55 0.9500
C56 C57 1.385(10)
C56 H56 0.9500
C57 C58 1.359(10)
C57 H57 0.9500
C58 C59 1.385(8)
C58 H58 0.9500
C59 H59 0.9500
C60 C65 1.380(7)
C60 C61 1.412(7)
C61 O61 1.359(6)
C61 C62 1.400(7)
O61 C66 1.431(7)
C62 C63 1.390(8)
C62 H62 0.9500
C63 C64 1.377(8)
C63 H63 0.9500
C64 C65 1.395(7)
C64 H64 0.9500
C65 H65 0.9500
C66 H66A 0.9800
C66 H66B 0.9800
C66 H66C 0.9800
P71 F71 1.554(6)
P71 F75 1.579(5)
P71 F76 1.580(5)
P71 F74 1.582(6)
P71 F72 1.592(5)
P71 F73 1.595(6)
O81 C84B 1.432(13)
O81 C81 1.438(13)
O81 C84 1.444(13)
O81 C81B 1.454(13)
C81 C82 1.538(14)
C81 H81A 0.9900
C81 H81B 0.9900
C82 C83 1.502(13)
C82 H82A 0.9900
C82 H82B 0.9900
C83 C84 1.492(14)
C83 H83A 0.9900
C83 H83B 0.9900
C84 H84A 0.9900
C84 H84B 0.9900
C81B C82B 1.467(15)
C81B H81C 0.9900
C81B H81D 0.9900
C82B C83B 1.505(14)
C82B H82C 0.9900
C82B H82D 0.9900
C83B C84B 1.494(14)
C83B H83C 0.9900
C83B H83D 0.9900
C84B H84C 0.9900
C84B H84D 0.9900
O91 C94 1.431(11)
O91 C91 1.440(11)
C91 C92 1.491(12)
C91 H91A 0.9900
C91 H91B 0.9900
O91B C94 1.433(14)
O91B C91B 1.458(15)
C91B C92 1.498(14)
C91B H91C 0.9900
C91B H91D 0.9900
C92 C93 1.453(14)
C92 H92A 0.9900
C92 H92B 0.9900
C92 H92C 0.9900
C92 H92D 0.9900
C93 C94 1.485(11)
C93 H93A 0.9900
C93 H93B 0.9900
C94 H94A 0.9900
C94 H94B 0.9900
C94 H94C 0.9900
C94 H94D 0.9900
O101 C101 1.387(11)
O101 C104 1.503(14)
C101 C102 1.455(11)
C101 H10A 0.9900
C101 H10B 0.9900
C102 C103 1.479(12)
C102 H10C 0.9900
C102 H10D 0.9900
C103 C104 1.447(15)
C103 H10E 0.9900
C103 H10F 0.9900
C104 H10G 0.9900
C104 H10H 0.9900

loop_
_geom_hbond_atom_site_label_D
_geom_hbond_atom_site_label_H
_geom_hbond_atom_site_label_A
_geom_hbond_distance_DH
_geom_hbond_distance_HA
_geom_hbond_distance_DA
_geom_hbond_angle_DHA
_geom_hbond_site_symmetry_A
_geom_hbond_publ_flag
C13 H13 O42 0.95 2.48 3.271(7) 140.8 . yes
C32 H32 O61 0.95 2.54 3.339(6) 141.9 . yes
C33 H33B F76 0.98 2.65 3.551(9) 153.6 1_645 yes
C46 H46 O28 0.95 2.44 3.259(7) 145.0 . yes
C47 H47B O91 0.98 2.61 3.481(15) 148.5 1_655 yes
C47 H47B O91B 0.98 2.32 3.24(3) 155.6 1_655 yes
C65 H65 O9 0.95 2.58 3.390(6) 143.3 . yes
C83 H83B F73 0.99 2.37 2.96(2) 117.0 . yes
C81B H81D O101 0.99 2.53 3.20(3) 124.8 3_654 yes
C91 H91A F74 0.99 2.61 3.566(17) 163.2 . yes
C91B H91D F74 0.99 2.64 3.44(3) 137.6 . yes

loop_
_geom_torsion_atom_site_label_1
_geom_torsion_atom_site_label_2
_geom_torsion_atom_site_label_3
_geom_torsion_atom_site_label_4
_geom_torsion
C2 C1 N1 C8 166.8(4)
C15 C1 N1 C8 -15.9(7)
C2 C1 N1 Ga1 -3.2(5)
C15 C1 N1 Ga1 174.1(4)
N1 C1 C2 N2 0.6(6)
C15 C1 C2 N2 -176.8(4)
N1 C1 C2 C3 -178.3(5)
C15 C1 C2 C3 4.3(8)
C3 C2 N2 C6 3.1(7)
C1 C2 N2 C6 -175.8(4)
C3 C2 N2 Ga1 -178.4(3)
C1 C2 N2 Ga1 2.7(5)
N2 C2 C3 C4 -3.5(7)
C1 C2 C3 C4 175.3(5)
C2 C3 C4 C5 0.8(8)
C3 C4 C5 C6 2.4(8)
C2 N2 C6 C5 0.1(7)
Ga1 N2 C6 C5 -178.4(4)
C2 N2 C6 C7 -178.8(4)
Ga1 N2 C6 C7 2.7(5)
C4 C5 C6 N2 -2.8(7)
C4 C5 C6 C7 175.9(5)
C27 N3 C7 C6 168.3(4)
Ga1 N3 C7 C6 -6.9(5)
C27 N3 C7 C21 -16.2(7)
Ga1 N3 C7 C21 168.6(4)
N2 C6 C7 N3 3.1(6)
C5 C6 C7 N3 -175.7(5)
N2 C6 C7 C21 -172.4(4)
C5 C6 C7 C21 8.8(7)
C1 N1 C8 C9 -56.7(7)
Ga1 N1 C8 C9 112.5(4)
C1 N1 C8 C13 128.9(5)
Ga1 N1 C8 C13 -61.9(5)
C13 C8 C9 O9 177.7(4)
N1 C8 C9 O9 3.2(7)
C13 C8 C9 C10 0.3(7)
N1 C8 C9 C10 -174.1(5)
C10 C9 O9 C14 -24.9(7)
C8 C9 O9 C14 157.9(5)
O9 C9 C10 C11 -177.3(5)
C8 C9 C10 C11 -0.1(8)
C9 C10 C11 C12 0.0(9)
C10 C11 C12 C13 -0.1(9)
C11 C12 C13 C8 0.3(9)
C9 C8 C13 C12 -0.4(8)
N1 C8 C13 C12 174.2(5)
N1 C1 C15 C16 -50.0(7)
C2 C1 C15 C16 127.1(5)
N1 C1 C15 C20 128.3(5)
C2 C1 C15 C20 -54.5(7)
C20 C15 C16 C17 0.9(8)
C1 C15 C16 C17 179.3(5)
C15 C16 C17 C18 0.1(9)
C16 C17 C18 C19 -0.3(9)
C17 C18 C19 C20 -0.6(9)
C18 C19 C20 C15 1.6(8)
C16 C15 C20 C19 -1.8(8)
C1 C15 C20 C19 179.9(5)
N3 C7 C21 C22 126.6(6)
C6 C7 C21 C22 -58.2(7)
N3 C7 C21 C26 -54.7(7)
C6 C7 C21 C26 120.5(5)
C26 C21 C22 C23 -0.5(8)
C7 C21 C22 C23 178.2(5)
C21 C22 C23 C24 0.4(9)
C22 C23 C24 C25 -0.8(10)
C23 C24 C25 C26 1.2(10)
C24 C25 C26 C21 -1.3(10)
C22 C21 C26 C25 0.9(9)
C7 C21 C26 C25 -177.8(5)
C7 N3 C27 C32 121.7(5)
Ga1 N3 C27 C32 -63.7(6)
C7 N3 C27 C28 -62.1(6)
Ga1 N3 C27 C28 112.5(4)
C32 C27 C28 O28 177.9(4)
N3 C27 C28 O28 1.6(6)
C32 C27 C28 C29 -1.2(7)
N3 C27 C28 C29 -177.4(5)
C29 C28 O28 C33 -6.1(8)
C27 C28 O28 C33 174.9(5)
O28 C28 C29 C30 -178.9(5)
C27 C28 C29 C30 0.1(8)
C28 C29 C30 C31 0.2(9)
C29 C30 C31 C32 0.6(9)
C30 C31 C32 C27 -1.7(9)
C28 C27 C32 C31 2.0(8)
N3 C27 C32 C31 178.2(5)
C41 N4 C34 C35 -168.4(4)
Ga1 N4 C34 C35 2.2(5)
C41 N4 C34 C48 14.7(7)
Ga1 N4 C34 C48 -174.7(4)
C39 N5 C35 C36 -3.1(7)
Ga1 N5 C35 C36 -179.1(4)
C39 N5 C35 C34 175.2(4)
Ga1 N5 C35 C34 -0.8(5)
N4 C34 C35 N5 -1.0(6)
C48 C34 C35 N5 175.9(4)
N4 C34 C35 C36 177.0(5)
C48 C34 C35 C36 -6.0(8)
N5 C35 C36 C37 4.1(7)
C34 C35 C36 C37 -173.8(5)
C35 C36 C37 C38 -1.9(8)
C36 C37 C38 C39 -1.4(8)
C35 N5 C39 C38 -0.2(7)
Ga1 N5 C39 C38 175.7(4)
C35 N5 C39 C40 179.0(4)
Ga1 N5 C39 C40 -5.0(5)
C37 C38 C39 N5 2.5(8)
C37 C38 C39 C40 -176.7(5)
C60 N6 C40 C39 -168.8(4)
Ga1 N6 C40 C39 3.8(5)
C60 N6 C40 C54 15.0(7)
Ga1 N6 C40 C54 -172.4(4)
N5 C39 C40 N6 0.4(6)
C38 C39 C40 N6 179.6(5)
N5 C39 C40 C54 176.7(4)
C38 C39 C40 C54 -4.1(8)
C34 N4 C41 C46 -124.3(5)
Ga1 N4 C41 C46 65.9(5)
C34 N4 C41 C42 58.6(6)
Ga1 N4 C41 C42 -111.2(4)
C46 C41 C42 O42 -177.0(4)
N4 C41 C42 O42 0.1(7)
C46 C41 C42 C43 2.4(7)
N4 C41 C42 C43 179.5(4)
C43 C42 O42 C47 10.6(8)
C41 C42 O42 C47 -170.1(6)
O42 C42 C43 C44 178.8(5)
C41 C42 C43 C44 -0.5(7)
C42 C43 C44 C45 -1.1(8)
C43 C44 C45 C46 0.7(8)
C42 C41 C46 C45 -2.8(7)
N4 C41 C46 C45 -179.9(5)
C44 C45 C46 C41 1.2(8)
N4 C34 C48 C53 49.9(7)
C35 C34 C48 C53 -126.8(5)
N4 C34 C48 C49 -129.7(5)
C35 C34 C48 C49 53.6(7)
C53 C48 C49 C50 0.9(8)
C34 C48 C49 C50 -179.4(5)
C48 C49 C50 C51 -1.0(8)
C49 C50 C51 C52 0.6(9)
C50 C51 C52 C53 -0.1(9)
C49 C48 C53 C52 -0.4(8)
C34 C48 C53 C52 179.9(5)
C51 C52 C53 C48 0.0(8)
N6 C40 C54 C59 -133.4(5)
C39 C40 C54 C59 50.7(7)
N6 C40 C54 C55 49.3(7)
C39 C40 C54 C55 -126.6(5)
C59 C54 C55 C56 -0.6(8)
C40 C54 C55 C56 176.8(5)
C54 C55 C56 C57 -1.5(8)
C55 C56 C57 C58 1.6(9)
C56 C57 C58 C59 0.3(9)
C57 C58 C59 C54 -2.4(9)
C55 C54 C59 C58 2.6(8)
C40 C54 C59 C58 -174.7(5)
C40 N6 C60 C65 -126.0(5)
Ga1 N6 C60 C65 61.9(5)
C40 N6 C60 C61 59.5(6)
Ga1 N6 C60 C61 -112.5(4)
C65 C60 C61 O61 -178.2(4)
N6 C60 C61 O61 -3.7(6)
C65 C60 C61 C62 -0.6(7)
N6 C60 C61 C62 173.9(4)
C62 C61 O61 C66 16.8(7)
C60 C61 O61 C66 -165.7(5)
O61 C61 C62 C63 178.4(5)
C60 C61 C62 C63 0.9(8)
C61 C62 C63 C64 -0.1(9)
C62 C63 C64 C65 -1.0(9)
C61 C60 C65 C64 -0.5(8)
N6 C60 C65 C64 -175.0(5)
C63 C64 C65 C60 1.4(8)
C84 O81 C81 C82 -16(5)
O81 C81 C82 C83 40(4)
C81 C82 C83 C84 -45(3)
C81 O81 C84 C83 -14(5)
C82 C83 C84 O81 38(4)
C84B O81 C81B C82B 17(5)
O81 C81B C82B C83B -39(4)
C81B C82B C83B C84B 46(4)
C81B O81 C84B C83B 12(6)
C82B C83B C84B O81 -35(5)
C94 O91 C91 C92 -35.2(17)
C94 O91B C91B C92 47(3)
O91 C91 C92 C93 33.6(17)
O91B C91B C92 C93 -30(3)
C91 C92 C93 C94 -18.9(14)
C91B C92 C93 C94 4(3)
C91 O91 C94 C93 23.9(14)
C91B O91B C94 C93 -46(3)
C92 C93 C94 O91 -2.6(12)
C92 C93 C94 O91B 25(2)
C104 O101 C101 C102 -28.8(11)
O101 C101 C102 C103 27.9(11)
C101 C102 C103 C104 -15.4(13)
C102 C103 C104 O101 -1.0(15)
C101 O101 C104 C103 18.0(13)
